data_7240766
loop_
_publ_author_name
'Kharitonov, Alexandr'
'Trofimova, Olesya Yur'evna'
'Meshcheryakova, Irina N.'
'Fukin, Georgii K.'
'Khrizanforov, Mikhail'
'Budnikova, Yulia H.'
'Bogomyakov, Artem Stepanovich'
'Aysin, Rinat R.'
'Kovalenko, Konstantin A.'
'Piskunov, Alexandr Vladimirovich'

_publ_section_title
;
 2D-Metal-organic coordination polymers of lanthanides (La(III), Pr(III)
 and Nd(III)) with redox-active dioxolene bridging ligand
;
_journal_name_full CrystEngComm
_journal_paper_doi 10.1039/D0CE00767F
_journal_year 2020
_chemical_formula_moiety 'C58 H90 N4 Nd2 O16'
_chemical_formula_sum 'C58 H90 N4 Nd2 O16'
_chemical_formula_weight 1387.81
_space_group_crystal_system triclinic
_space_group_IT_number 2
_space_group_name_Hall '-P 1'
_space_group_name_H-M_alt 'P -1'
_atom_sites_solution_hydrogens geom
_atom_sites_solution_primary dual
_atom_sites_solution_secondary difmap
_audit_creation_method SHELXL-2017/1
_audit_update_record
;
2020-05-22 deposited with the CCDC.	2020-06-22 downloaded from the CCDC.
;
_cell_angle_alpha 79.711(3)
_cell_angle_beta 69.400(3)
_cell_angle_gamma 84.672(3)
_cell_formula_units_Z 1
_cell_length_a 10.8521(3)
_cell_length_b 12.2651(4)
_cell_length_c 13.0496(4)
_cell_measurement_reflns_used 7155
_cell_measurement_temperature 120(2)
_cell_measurement_theta_max 30.6400
_cell_measurement_theta_min 3.2840
_cell_volume 1598.87(9)
_computing_cell_refinement 'CrysAlis Pro 1.171.38.46'
_computing_data_collection 'CrysAlis Pro 1.171.38.46'
_computing_data_reduction 'CrysAlis Pro 1.171.38.46'
_computing_structure_refinement 'SHELXL 2017/1'
_computing_structure_solution 'SHELXT 2014/5'
_diffrn_ambient_temperature 120(2)
_diffrn_measured_fraction_theta_full 0.998
_diffrn_measured_fraction_theta_max 0.998
_diffrn_measurement_device_type 'Xcalibur EOS (CCD)'
_diffrn_measurement_method '\w scans'
_diffrn_radiation_type MoK\a
_diffrn_radiation_wavelength 0.71073
_diffrn_reflns_av_R_equivalents 0.0520
_diffrn_reflns_av_unetI/netI 0.0734
_diffrn_reflns_Laue_measured_fraction_full 0.998
_diffrn_reflns_Laue_measured_fraction_max 0.998
_diffrn_reflns_limit_h_max 14
_diffrn_reflns_limit_h_min -14
_diffrn_reflns_limit_k_max 16
_diffrn_reflns_limit_k_min -16
_diffrn_reflns_limit_l_max 17
_diffrn_reflns_limit_l_min -17
_diffrn_reflns_number 8204
_diffrn_reflns_point_group_measured_fraction_full 0.998
_diffrn_reflns_point_group_measured_fraction_max 0.998
_diffrn_reflns_theta_full 25.242
_diffrn_reflns_theta_max 27.878
_diffrn_reflns_theta_min 2.919
_diffrn_source 'fine focus sealed tube'
_exptl_absorpt_coefficient_mu 1.671
_exptl_absorpt_correction_T_max 0.902
_exptl_absorpt_correction_T_min 0.727
_exptl_absorpt_correction_type analytical
_exptl_absorpt_process_details
;
CrysAlis Pro 1.171.38.46. Analytical numeric absorption correction using
a multifaceted crystal model based on expressions
derived by R.C. Clark & J.S. Reid. Empirical absorption correction
using spherical harmonics, implemented in SCALE3 ABSPACK scaling algorithm.
;
_exptl_crystal_colour red
_exptl_crystal_density_diffrn 1.441
_exptl_crystal_description prism
_exptl_crystal_F_000 714
_exptl_crystal_size_max 0.270
_exptl_crystal_size_mid 0.130
_exptl_crystal_size_min 0.080
_refine_diff_density_max 0.926
_refine_diff_density_min -0.609
_refine_diff_density_rms 0.111
_refine_ls_extinction_method none
_refine_ls_goodness_of_fit_ref 0.999
_refine_ls_hydrogen_treatment constr
_refine_ls_matrix_type full
_refine_ls_number_parameters 433
_refine_ls_number_reflns 8204
_refine_ls_number_restraints 31
_refine_ls_restrained_S_all 1.000
_refine_ls_R_factor_all 0.0467
_refine_ls_R_factor_gt 0.0343
_refine_ls_shift/su_max 0.001
_refine_ls_shift/su_mean 0.000
_refine_ls_structure_factor_coef Fsqd
_refine_ls_weighting_details 'w=1/[\s^2^(Fo^2^)+(0.0275P)^2^] where P=(Fo^2^+2Fc^2^)/3'
_refine_ls_weighting_scheme calc
_refine_ls_wR_factor_gt 0.0611
_refine_ls_wR_factor_ref 0.0634
_reflns_Friedel_coverage 0.000
_reflns_number_gt 6883
_reflns_number_total 8204
_reflns_threshold_expression 'I > 2\s(I)'
_cod_data_source_file d0ce00767f3.cif
_cod_data_source_block ndquin
_cod_database_code 7240766
_shelx_shelxl_version_number 2017/1
_shelx_space_group_comment
;
The symmetry employed for this shelxl refinement is uniquely defined
by the following loop, which should always be used as a source of
symmetry information in preference to the above space-group names.
They are only intended as comments.
;
_shelx_estimated_absorpt_t_min 0.661
_shelx_estimated_absorpt_t_max 0.878

loop_
_space_group_symop_operation_xyz
'x, y, z'
'-x, -y, -z'

loop_
_atom_site_label
_atom_site_type_symbol
_atom_site_fract_x
_atom_site_fract_y
_atom_site_fract_z
_atom_site_U_iso_or_equiv
_atom_site_adp_type
_atom_site_occupancy
_atom_site_site_symmetry_order
_atom_site_calc_flag
_atom_site_refinement_flags_posn
_atom_site_refinement_flags_adp
_atom_site_refinement_flags_occupancy
_atom_site_disorder_assembly
_atom_site_disorder_group
Nd1 Nd 0.64688(2) 0.70706(2) 0.17455(2) 0.01261(5) Uani 1 1 d . . . . .
O1 O 0.4649(2) 0.8267(2) 0.16174(19) 0.0214(6) Uani 1 1 d . . . . .
O2 O 0.3009(2) 1.11943(18) -0.04243(18) 0.0177(5) Uani 1 1 d . . . . .
C1 C 0.4693(3) 0.9061(3) 0.0832(3) 0.0149(7) Uani 1 1 d . . . . .
C2 C 0.3622(3) 0.9536(3) 0.0547(3) 0.0134(7) Uani 1 1 d . . . . .
C3 C 0.3877(3) 1.0530(3) -0.0205(3) 0.0112(7) Uani 1 1 d . . . . .
C4 C 0.2244(3) 0.9085(3) 0.1134(3) 0.0185(8) Uani 1 1 d . . . . .
C5 C 0.1367(4) 0.9362(3) 0.0403(4) 0.0331(10) Uani 1 1 d . . . . .
H5A H 0.119809 1.016529 0.028201 0.050 Uiso 1 1 calc R U . . .
H5B H 0.053000 0.898756 0.077684 0.050 Uiso 1 1 calc R U . . .
H5C H 0.181870 0.910918 -0.031171 0.050 Uiso 1 1 calc R U . . .
C6 C 0.1594(4) 0.9551(4) 0.2213(3) 0.0434(12) Uani 1 1 d . . . . .
H6A H 0.158721 1.036281 0.205653 0.065 Uiso 1 1 calc R U . . .
H6B H 0.208843 0.928859 0.271479 0.065 Uiso 1 1 calc R U . . .
H6C H 0.068688 0.930121 0.256211 0.065 Uiso 1 1 calc R U . . .
C7 C 0.2277(4) 0.7815(3) 0.1391(3) 0.0304(9) Uani 1 1 d . . . . .
H7A H 0.269447 0.757173 0.195153 0.046 Uiso 1 1 calc R U . . .
H7B H 0.278168 0.751109 0.071291 0.046 Uiso 1 1 calc R U . . .
H7C H 0.137541 0.755123 0.167160 0.046 Uiso 1 1 calc R U . . .
O3 O 0.5287(2) 0.5447(2) 0.18231(18) 0.0217(6) Uani 1 1 d . . . . .
O4 O 0.3554(2) 0.3365(2) 0.00074(18) 0.0208(5) Uani 1 1 d . . . . .
C8 C 0.5128(3) 0.5125(3) 0.1016(3) 0.0168(8) Uani 1 1 d . . . . .
C9 C 0.4489(3) 0.4164(3) 0.1067(3) 0.0159(7) Uani 1 1 d . . . . .
C10 C 0.4268(3) 0.4079(3) 0.0085(3) 0.0158(7) Uani 1 1 d . . . . .
C11 C 0.3944(3) 0.3295(3) 0.2115(3) 0.0166(7) Uani 1 1 d . . . . .
C12 C 0.2434(3) 0.3398(3) 0.2553(3) 0.0259(9) Uani 1 1 d . . . . .
H12A H 0.215692 0.412967 0.277489 0.039 Uiso 1 1 calc R U . . .
H12B H 0.208412 0.282102 0.319383 0.039 Uiso 1 1 calc R U . . .
H12C H 0.209566 0.331018 0.196862 0.039 Uiso 1 1 calc R U . . .
C13 C 0.4438(3) 0.3410(3) 0.3058(3) 0.0203(8) Uani 1 1 d . . . . .
H13A H 0.408137 0.410398 0.334130 0.031 Uiso 1 1 calc R U . . .
H13B H 0.540265 0.341745 0.277750 0.031 Uiso 1 1 calc R U . . .
H13C H 0.414569 0.278291 0.365773 0.031 Uiso 1 1 calc R U . . .
C14 C 0.4370(4) 0.2125(3) 0.1822(3) 0.0270(9) Uani 1 1 d . . . . .
H14A H 0.398966 0.157216 0.247891 0.040 Uiso 1 1 calc R U . . .
H14B H 0.533306 0.204509 0.157142 0.040 Uiso 1 1 calc R U . . .
H14C H 0.405931 0.201287 0.122980 0.040 Uiso 1 1 calc R U . . .
O5 O 0.4842(2) 0.67947(19) 0.35696(18) 0.0213(6) Uani 1 1 d . . . . .
O6 O 0.3014(2) 0.43579(18) 0.68755(17) 0.0165(5) Uani 1 1 d . . . . .
C15 C 0.4804(3) 0.5935(3) 0.4279(3) 0.0142(7) Uani 1 1 d . . . . .
C16 C 0.3667(3) 0.5616(3) 0.5188(3) 0.0143(7) Uani 1 1 d . . . . .
C17 C 0.3866(3) 0.4717(3) 0.5950(3) 0.0124(7) Uani 1 1 d . . . . .
C18 C 0.2357(3) 0.6259(3) 0.5294(3) 0.0252(9) Uani 1 1 d D . . . .
C19 C 0.2020(5) 0.6227(6) 0.4262(4) 0.058(2) Uani 0.908(5) 1 d D . P A 1
H19A H 0.272970 0.655408 0.360367 0.087 Uiso 0.908(5) 1 calc R U P A 1
H19B H 0.119471 0.665034 0.431084 0.087 Uiso 0.908(5) 1 calc R U P A 1
H19C H 0.191782 0.545655 0.420588 0.087 Uiso 0.908(5) 1 calc R U P A 1
C20 C 0.2509(5) 0.7468(4) 0.5391(5) 0.0541(17) Uani 0.908(5) 1 d D . P A 1
H20A H 0.318130 0.781399 0.471619 0.081 Uiso 0.908(5) 1 calc R U P A 1
H20B H 0.277680 0.748099 0.603222 0.081 Uiso 0.908(5) 1 calc R U P A 1
H20C H 0.166684 0.787712 0.548811 0.081 Uiso 0.908(5) 1 calc R U P A 1
C21 C 0.1189(4) 0.5816(4) 0.6299(3) 0.0325(12) Uani 0.908(5) 1 d D . P A 1
H21A H 0.136439 0.585482 0.697849 0.049 Uiso 0.908(5) 1 calc R U P A 1
H21B H 0.105776 0.504310 0.627077 0.049 Uiso 0.908(5) 1 calc R U P A 1
H21C H 0.039464 0.626379 0.629376 0.049 Uiso 0.908(5) 1 calc R U P A 1
C19* C 0.227(4) 0.703(3) 0.426(2) 0.058(2) Uani 0.092(5) 1 d D . P A 2
H19D H 0.248556 0.660250 0.364943 0.087 Uiso 0.092(5) 1 calc R U P A 2
H19E H 0.136916 0.734210 0.441727 0.087 Uiso 0.092(5) 1 calc R U P A 2
H19F H 0.288751 0.762366 0.406394 0.087 Uiso 0.092(5) 1 calc R U P A 2
C20* C 0.202(4) 0.692(3) 0.624(2) 0.0541(17) Uani 0.092(5) 1 d D . P A 2
H20D H 0.274731 0.739554 0.612085 0.081 Uiso 0.092(5) 1 calc R U P A 2
H20E H 0.186700 0.640699 0.694159 0.081 Uiso 0.092(5) 1 calc R U P A 2
H20F H 0.121813 0.737617 0.627954 0.081 Uiso 0.092(5) 1 calc R U P A 2
C21* C 0.133(3) 0.536(2) 0.561(3) 0.0325(12) Uani 0.092(5) 1 d D . P A 2
H21D H 0.153475 0.493432 0.499651 0.049 Uiso 0.092(5) 1 calc R U P A 2
H21E H 0.045342 0.571253 0.574524 0.049 Uiso 0.092(5) 1 calc R U P A 2
H21F H 0.135970 0.486467 0.627624 0.049 Uiso 0.092(5) 1 calc R U P A 2
O7 O 0.7297(3) 0.8255(2) 0.2651(2) 0.0332(7) Uani 1 1 d D . . . .
N1 N 0.7908(10) 0.8633(8) 0.4003(7) 0.0444(15) Uani 0.415(5) 1 d D . P B 1
C22 C 0.7309(10) 0.8925(7) 0.3263(8) 0.0295(15) Uani 0.415(5) 1 d D . P B 1
C23 C 0.6948(13) 1.0169(10) 0.3135(11) 0.043(2) Uani 0.415(5) 1 d D . P B 1
H23A H 0.771385 1.058996 0.304377 0.064 Uiso 0.415(5) 1 calc R U P B 1
H23B H 0.621961 1.032766 0.379659 0.064 Uiso 0.415(5) 1 calc R U P B 1
H23C H 0.667990 1.038274 0.248144 0.064 Uiso 0.415(5) 1 calc R U P B 1
C24 C 0.849(4) 0.7497(18) 0.399(4) 0.064(4) Uani 0.415(5) 1 d D . P B 1
H24A H 0.812617 0.706150 0.473467 0.096 Uiso 0.415(5) 1 calc R U P B 1
H24B H 0.944734 0.752536 0.378705 0.096 Uiso 0.415(5) 1 calc R U P B 1
H24C H 0.828114 0.715034 0.345705 0.096 Uiso 0.415(5) 1 calc R U P B 1
C25 C 0.807(6) 0.937(4) 0.472(4) 0.067(6) Uani 0.415(5) 1 d D . P B 1
H25A H 0.900929 0.939962 0.460623 0.100 Uiso 0.415(5) 1 calc R U P B 1
H25B H 0.759186 0.907495 0.549351 0.100 Uiso 0.415(5) 1 calc R U P B 1
H25C H 0.772388 1.011038 0.452604 0.100 Uiso 0.415(5) 1 calc R U P B 1
N1* N 0.7325(7) 0.9304(5) 0.3867(5) 0.0444(15) Uani 0.585(5) 1 d D . P B 2
C22* C 0.7677(7) 0.8362(5) 0.3422(6) 0.0295(15) Uani 0.585(5) 1 d D . P B 2
C23* C 0.846(2) 0.7484(12) 0.394(2) 0.043(2) Uani 0.585(5) 1 d D . P B 2
H23D H 0.884879 0.693653 0.344170 0.064 Uiso 0.585(5) 1 calc R U P B 2
H23E H 0.787678 0.711419 0.465154 0.064 Uiso 0.585(5) 1 calc R U P B 2
H23F H 0.916512 0.783579 0.405747 0.064 Uiso 0.585(5) 1 calc R U P B 2
C24* C 0.6408(9) 1.0078(8) 0.3413(9) 0.064(4) Uani 0.585(5) 1 d D . P B 2
H24D H 0.555022 0.973786 0.364299 0.096 Uiso 0.585(5) 1 calc R U P B 2
H24E H 0.678208 1.021691 0.260176 0.096 Uiso 0.585(5) 1 calc R U P B 2
H24F H 0.629544 1.078012 0.369936 0.096 Uiso 0.585(5) 1 calc R U P B 2
C25* C 0.774(4) 0.950(3) 0.477(3) 0.067(6) Uani 0.585(5) 1 d D . P B 2
H25D H 0.817556 0.883024 0.502611 0.100 Uiso 0.585(5) 1 calc R U P B 2
H25E H 0.696309 0.969613 0.538104 0.100 Uiso 0.585(5) 1 calc R U P B 2
H25F H 0.834898 1.011330 0.450038 0.100 Uiso 0.585(5) 1 calc R U P B 2
O8 O 0.8788(2) 0.6638(2) 0.0853(2) 0.0241(6) Uani 1 1 d D . . C 2
N2 N 1.0899(4) 0.6261(3) -0.0030(3) 0.0222(10) Uani 0.734(5) 1 d D . P D 1
C26 C 0.9787(4) 0.6815(4) 0.0001(4) 0.0184(11) Uani 0.734(5) 1 d D . P D 1
C27 C 0.9726(6) 0.7602(6) -0.1009(5) 0.0230(16) Uani 0.734(5) 1 d D . P D 1
H27A H 0.880484 0.780804 -0.092254 0.034 Uiso 0.734(5) 1 calc R U P D 1
H27B H 1.012635 0.724020 -0.166680 0.034 Uiso 0.734(5) 1 calc R U P D 1
H27C H 1.020754 0.826840 -0.109381 0.034 Uiso 0.734(5) 1 calc R U P D 1
C28 C 1.0996(6) 0.5450(6) 0.0902(6) 0.0231(16) Uani 0.734(5) 1 d D . P D 1
H28A H 1.013465 0.539183 0.149472 0.035 Uiso 0.734(5) 1 calc R U P D 1
H28B H 1.164275 0.568660 0.117888 0.035 Uiso 0.734(5) 1 calc R U P D 1
H28C H 1.127497 0.472717 0.066130 0.035 Uiso 0.734(5) 1 calc R U P D 1
C29 C 1.2084(8) 0.6353(9) -0.1016(12) 0.028(2) Uani 0.734(5) 1 d D . P D 1
H29A H 1.196811 0.697701 -0.156228 0.043 Uiso 0.734(5) 1 calc R U P D 1
H29B H 1.223713 0.566630 -0.133474 0.043 Uiso 0.734(5) 1 calc R U P D 1
H29C H 1.284106 0.647723 -0.081238 0.043 Uiso 0.734(5) 1 calc R U P D 1
N2* N 1.0693(10) 0.6819(9) -0.0621(8) 0.0222(10) Uani 0.266(5) 1 d D . P C 2
C26* C 0.9972(10) 0.6361(11) 0.0391(9) 0.0184(11) Uani 0.266(5) 1 d D . P C 2
C27* C 1.061(2) 0.548(2) 0.1039(19) 0.0230(16) Uani 0.266(5) 1 d D . P C 2
H27D H 0.996395 0.492425 0.149286 0.034 Uiso 0.266(5) 1 calc R U P D 2
H27E H 1.092227 0.582652 0.151996 0.034 Uiso 0.266(5) 1 calc R U P D 2
H27F H 1.135714 0.512189 0.052151 0.034 Uiso 0.266(5) 1 calc R U P D 2
C28* C 1.008(2) 0.7671(19) -0.1244(19) 0.0231(16) Uani 0.266(5) 1 d D . P C 2
H28D H 1.059696 0.834151 -0.148598 0.035 Uiso 0.266(5) 1 calc R U P D 2
H28E H 0.918204 0.784634 -0.076923 0.035 Uiso 0.266(5) 1 calc R U P D 2
H28F H 1.004401 0.739671 -0.189411 0.035 Uiso 0.266(5) 1 calc R U P D 2
C29* C 1.2114(19) 0.662(3) -0.114(4) 0.028(2) Uani 0.266(5) 1 d D . P C 2
H29D H 1.226800 0.601794 -0.157766 0.043 Uiso 0.266(5) 1 calc R U P D 2
H29E H 1.250999 0.640457 -0.055742 0.043 Uiso 0.266(5) 1 calc R U P D 2
H29F H 1.251340 0.729380 -0.161740 0.043 Uiso 0.266(5) 1 calc R U P D 2

loop_
_atom_site_aniso_label
_atom_site_aniso_U_11
_atom_site_aniso_U_22
_atom_site_aniso_U_33
_atom_site_aniso_U_23
_atom_site_aniso_U_13
_atom_site_aniso_U_12
Nd1 0.01329(8) 0.01206(9) 0.01120(9) 0.00236(6) -0.00441(6) -0.00139(6)
O1 0.0156(12) 0.0211(13) 0.0192(13) 0.0102(11) -0.0028(10) 0.0017(10)
O2 0.0162(12) 0.0148(12) 0.0194(13) 0.0047(10) -0.0065(10) 0.0000(10)
C1 0.0187(18) 0.0105(16) 0.0136(17) -0.0011(14) -0.0036(14) -0.0007(14)
C2 0.0190(18) 0.0120(16) 0.0103(16) -0.0005(13) -0.0064(14) -0.0029(14)
C3 0.0112(16) 0.0136(17) 0.0108(16) -0.0033(13) -0.0065(13) 0.0035(13)
C4 0.0141(17) 0.0161(18) 0.0238(19) 0.0013(15) -0.0062(15) -0.0029(14)
C5 0.021(2) 0.025(2) 0.058(3) 0.007(2) -0.024(2) -0.0083(17)
C6 0.026(2) 0.057(3) 0.036(3) -0.016(2) 0.0101(19) -0.016(2)
C7 0.032(2) 0.022(2) 0.038(2) 0.0086(18) -0.0162(19) -0.0124(17)
O3 0.0314(14) 0.0245(14) 0.0106(12) 0.0050(11) -0.0092(11) -0.0154(11)
O4 0.0232(13) 0.0257(14) 0.0147(12) 0.0025(11) -0.0075(10) -0.0132(11)
C8 0.0145(17) 0.0234(19) 0.0109(17) 0.0037(15) -0.0046(14) -0.0047(14)
C9 0.0153(18) 0.0193(18) 0.0113(17) 0.0033(15) -0.0040(14) -0.0051(14)
C10 0.0115(17) 0.0184(18) 0.0145(17) 0.0025(14) -0.0025(14) -0.0036(14)
C11 0.0191(18) 0.0202(18) 0.0102(16) 0.0029(14) -0.0052(14) -0.0079(14)
C12 0.0206(19) 0.036(2) 0.0158(19) 0.0090(17) -0.0043(15) -0.0095(17)
C13 0.0243(19) 0.0217(19) 0.0150(18) 0.0049(15) -0.0088(15) -0.0070(15)
C14 0.037(2) 0.023(2) 0.0176(19) 0.0021(16) -0.0062(17) -0.0057(17)
O5 0.0219(13) 0.0179(13) 0.0141(12) 0.0070(10) -0.0010(10) 0.0094(10)
O6 0.0148(12) 0.0192(13) 0.0114(12) 0.0022(10) -0.0022(10) 0.0011(10)
C15 0.0201(18) 0.0120(17) 0.0120(16) -0.0022(14) -0.0075(14) 0.0011(14)
C16 0.0164(17) 0.0122(17) 0.0132(17) -0.0014(13) -0.0049(14) 0.0035(14)
C17 0.0151(17) 0.0130(16) 0.0104(16) -0.0031(13) -0.0045(13) -0.0030(13)
C18 0.0182(19) 0.028(2) 0.020(2) 0.0066(16) -0.0030(16) 0.0092(16)
C19 0.028(3) 0.116(6) 0.026(3) -0.005(3) -0.015(2) 0.029(3)
C20 0.043(3) 0.022(3) 0.067(4) -0.001(3) 0.012(3) 0.013(2)
C21 0.020(2) 0.038(3) 0.030(3) 0.006(2) -0.0043(19) 0.012(2)
C19* 0.028(3) 0.116(6) 0.026(3) -0.005(3) -0.015(2) 0.029(3)
C20* 0.043(3) 0.022(3) 0.067(4) -0.001(3) 0.012(3) 0.013(2)
C21* 0.020(2) 0.038(3) 0.030(3) 0.006(2) -0.0043(19) 0.012(2)
O7 0.0551(18) 0.0255(15) 0.0252(15) -0.0017(12) -0.0191(14) -0.0149(13)
N1 0.077(5) 0.035(4) 0.028(3) -0.008(3) -0.025(3) -0.007(3)
C22 0.032(4) 0.022(4) 0.034(3) -0.011(4) -0.007(3) -0.005(3)
C23 0.034(4) 0.050(6) 0.040(5) 0.004(4) -0.012(3) -0.006(4)
C24 0.053(5) 0.037(6) 0.084(8) 0.000(5) -0.010(5) 0.015(4)
C25 0.118(18) 0.051(8) 0.051(5) -0.015(4) -0.047(10) -0.011(10)
N1* 0.077(5) 0.035(4) 0.028(3) -0.008(3) -0.025(3) -0.007(3)
C22* 0.032(4) 0.022(4) 0.034(3) -0.011(4) -0.007(3) -0.005(3)
C23* 0.034(4) 0.050(6) 0.040(5) 0.004(4) -0.012(3) -0.006(4)
C24* 0.053(5) 0.037(6) 0.084(8) 0.000(5) -0.010(5) 0.015(4)
C25* 0.118(18) 0.051(8) 0.051(5) -0.015(4) -0.047(10) -0.011(10)
O8 0.0117(12) 0.0277(14) 0.0264(14) -0.0022(12) 0.0001(10) 0.0009(10)
N2 0.015(2) 0.022(2) 0.026(2) -0.0040(18) -0.0034(17) 0.0010(17)
C26 0.018(2) 0.016(3) 0.024(3) -0.006(2) -0.009(2) 0.002(2)
C27 0.022(4) 0.023(3) 0.021(3) -0.001(3) -0.005(3) -0.004(3)
C28 0.017(4) 0.019(3) 0.029(3) 0.001(2) -0.006(3) 0.005(3)
C29 0.016(2) 0.026(7) 0.036(5) -0.006(5) 0.0005(19) -0.001(3)
N2* 0.015(2) 0.022(2) 0.026(2) -0.0040(18) -0.0034(17) 0.0010(17)
C26* 0.018(2) 0.016(3) 0.024(3) -0.006(2) -0.009(2) 0.002(2)
C27* 0.022(4) 0.023(3) 0.021(3) -0.001(3) -0.005(3) -0.004(3)
C28* 0.017(4) 0.019(3) 0.029(3) 0.001(2) -0.006(3) 0.005(3)
C29* 0.016(2) 0.026(7) 0.036(5) -0.006(5) 0.0005(19) -0.001(3)

loop_
_atom_type_symbol
_atom_type_description
_atom_type_scat_dispersion_real
_atom_type_scat_dispersion_imag
_atom_type_scat_source
C C 0.0033 0.0016 'International Tables Vol C Tables 4.2.6.8 and 6.1.1.4'
H H 0.0000 0.0000 'International Tables Vol C Tables 4.2.6.8 and 6.1.1.4'
O O 0.0106 0.0060 'International Tables Vol C Tables 4.2.6.8 and 6.1.1.4'
N N 0.0061 0.0033 'International Tables Vol C Tables 4.2.6.8 and 6.1.1.4'
Nd Nd -0.1943 3.0179 'International Tables Vol C Tables 4.2.6.8 and 6.1.1.4'

loop_
_geom_angle_atom_site_label_1
_geom_angle_atom_site_label_2
_geom_angle_atom_site_label_3
_geom_angle
_geom_angle_site_symmetry_1
_geom_angle_site_symmetry_3
_geom_angle_publ_flag
O1 Nd1 O5 74.85(7) . . ?
O1 Nd1 O8 145.07(8) . . ?
O5 Nd1 O8 138.36(8) . . ?
O1 Nd1 O7 95.86(9) . . ?
O5 Nd1 O7 79.81(9) . . ?
O8 Nd1 O7 83.43(9) . . ?
O1 Nd1 O3 91.23(8) . . ?
O5 Nd1 O3 74.57(8) . . ?
O8 Nd1 O3 106.45(8) . . ?
O7 Nd1 O3 150.58(8) . . ?
O1 Nd1 O4 82.63(8) . 2_665 ?
O5 Nd1 O4 130.53(8) . 2_665 ?
O7 Nd1 O4 146.88(8) . 2_665 ?
O3 Nd1 O4 62.35(7) . 2_665 ?
O1 Nd1 O6 137.89(7) . 2_666 ?
O5 Nd1 O6 63.24(7) . 2_666 ?
O7 Nd1 O6 81.19(8) . 2_666 ?
O3 Nd1 O6 74.56(8) . 2_666 ?
O4 Nd1 O6 121.51(8) 2_665 2_666 ?
O1 Nd1 O2 63.37(7) . 2_675 ?
O5 Nd1 O2 128.02(7) . 2_675 ?
O7 Nd1 O2 75.38(8) . 2_675 ?
O3 Nd1 O2 132.50(8) . 2_675 ?
O4 Nd1 O2 74.46(8) 2_665 2_675 ?
O6 Nd1 O2 150.47(8) 2_666 2_675 ?
C1 O1 Nd1 125.1(2) . . ?
C3 O2 Nd1 123.26(19) . 2_675 ?
O1 C1 C2 125.7(3) . . ?
O1 C1 C3 111.8(3) . 2_675 ?
C2 C1 C3 122.5(3) . 2_675 ?
C1 C2 C3 114.9(3) . . ?
C1 C2 C4 121.6(3) . . ?
C3 C2 C4 123.1(3) . . ?
O2 C3 C2 125.1(3) . . ?
O2 C3 C1 113.2(3) . 2_675 ?
C2 C3 C1 121.7(3) . 2_675 ?
C6 C4 C2 109.7(3) . . ?
C6 C4 C7 109.1(3) . . ?
C2 C4 C7 111.8(3) . . ?
C6 C4 C5 109.7(3) . . ?
C2 C4 C5 112.2(3) . . ?
C7 C4 C5 104.2(3) . . ?
C4 C5 H5A 109.5 . . ?
C4 C5 H5B 109.5 . . ?
H5A C5 H5B 109.5 . . ?
C4 C5 H5C 109.5 . . ?
H5A C5 H5C 109.5 . . ?
H5B C5 H5C 109.5 . . ?
C4 C6 H6A 109.5 . . ?
C4 C6 H6B 109.5 . . ?
H6A C6 H6B 109.5 . . ?
C4 C6 H6C 109.5 . . ?
H6A C6 H6C 109.5 . . ?
H6B C6 H6C 109.5 . . ?
C4 C7 H7A 109.5 . . ?
C4 C7 H7B 109.5 . . ?
H7A C7 H7B 109.5 . . ?
C4 C7 H7C 109.5 . . ?
H7A C7 H7C 109.5 . . ?
H7B C7 H7C 109.5 . . ?
C8 O3 Nd1 126.3(2) . . ?
C10 O4 Nd1 124.5(2) . 2_665 ?
O3 C8 C9 125.7(3) . . ?
O3 C8 C10 112.2(3) . 2_665 ?
C9 C8 C10 122.1(3) . 2_665 ?
C8 C9 C10 114.3(3) . . ?
C8 C9 C11 125.1(3) . . ?
C10 C9 C11 120.5(3) . . ?
O4 C10 C9 124.0(3) . . ?
O4 C10 C8 113.0(3) . 2_665 ?
C9 C10 C8 122.9(3) . 2_665 ?
C12 C11 C13 108.1(3) . . ?
C12 C11 C14 109.2(3) . . ?
C13 C11 C14 106.9(3) . . ?
C12 C11 C9 109.4(3) . . ?
C13 C11 C9 113.8(3) . . ?
C14 C11 C9 109.5(3) . . ?
C11 C12 H12A 109.5 . . ?
C11 C12 H12B 109.5 . . ?
H12A C12 H12B 109.5 . . ?
C11 C12 H12C 109.5 . . ?
H12A C12 H12C 109.5 . . ?
H12B C12 H12C 109.5 . . ?
C11 C13 H13A 109.5 . . ?
C11 C13 H13B 109.5 . . ?
H13A C13 H13B 109.5 . . ?
C11 C13 H13C 109.5 . . ?
H13A C13 H13C 109.5 . . ?
H13B C13 H13C 109.5 . . ?
C11 C14 H14A 109.5 . . ?
C11 C14 H14B 109.5 . . ?
H14A C14 H14B 109.5 . . ?
C11 C14 H14C 109.5 . . ?
H14A C14 H14C 109.5 . . ?
H14B C14 H14C 109.5 . . ?
C15 O5 Nd1 123.9(2) . . ?
C17 O6 Nd1 122.83(19) . 2_666 ?
O5 C15 C16 123.3(3) . . ?
O5 C15 C17 113.1(3) . 2_666 ?
C16 C15 C17 123.6(3) . 2_666 ?
C17 C16 C15 114.5(3) . . ?
C17 C16 C18 125.6(3) . . ?
C15 C16 C18 119.9(3) . . ?
O6 C17 C16 125.2(3) . . ?
O6 C17 C15 113.2(3) . 2_666 ?
C16 C17 C15 121.6(3) . 2_666 ?
C20* C18 C19* 109.2(10) . . ?
C19 C18 C21 107.7(3) . . ?
C20* C18 C16 108.9(17) . . ?
C19 C18 C16 108.7(3) . . ?
C19* C18 C16 117.1(17) . . ?
C21 C18 C16 114.9(3) . . ?
C20* C18 C21* 108.6(10) . . ?
C19* C18 C21* 107.8(10) . . ?
C16 C18 C21* 104.8(14) . . ?
C19 C18 C20 109.8(4) . . ?
C21 C18 C20 106.7(3) . . ?
C16 C18 C20 108.9(3) . . ?
C18 C19 H19A 109.5 . . ?
C18 C19 H19B 109.5 . . ?
H19A C19 H19B 109.5 . . ?
C18 C19 H19C 109.5 . . ?
H19A C19 H19C 109.5 . . ?
H19B C19 H19C 109.5 . . ?
C18 C20 H20A 109.5 . . ?
C18 C20 H20B 109.5 . . ?
H20A C20 H20B 109.5 . . ?
C18 C20 H20C 109.5 . . ?
H20A C20 H20C 109.5 . . ?
H20B C20 H20C 109.5 . . ?
C18 C21 H21A 109.5 . . ?
C18 C21 H21B 109.5 . . ?
H21A C21 H21B 109.5 . . ?
C18 C21 H21C 109.5 . . ?
H21A C21 H21C 109.5 . . ?
H21B C21 H21C 109.5 . . ?
C18 C19* H19D 109.5 . . ?
C18 C19* H19E 109.5 . . ?
H19D C19* H19E 109.5 . . ?
C18 C19* H19F 109.5 . . ?
H19D C19* H19F 109.5 . . ?
H19E C19* H19F 109.5 . . ?
C18 C20* H20D 109.5 . . ?
C18 C20* H20E 109.5 . . ?
H20D C20* H20E 109.5 . . ?
C18 C20* H20F 109.5 . . ?
H20D C20* H20F 109.5 . . ?
H20E C20* H20F 109.5 . . ?
C18 C21* H21D 109.5 . . ?
C18 C21* H21E 109.5 . . ?
H21D C21* H21E 109.5 . . ?
C18 C21* H21F 109.5 . . ?
H21D C21* H21F 109.5 . . ?
H21E C21* H21F 109.5 . . ?
C22* O7 Nd1 149.0(4) . . ?
C22 O7 Nd1 160.3(5) . . ?
C22 N1 C25 124.8(19) . . ?
C22 N1 C24 113.1(16) . . ?
C25 N1 C24 122(2) . . ?
O7 C22 N1 119.4(8) . . ?
O7 C22 C23 127.7(9) . . ?
N1 C22 C23 111.8(9) . . ?
C22 C23 H23A 109.5 . . ?
C22 C23 H23B 109.5 . . ?
H23A C23 H23B 109.5 . . ?
C22 C23 H23C 109.5 . . ?
H23A C23 H23C 109.5 . . ?
H23B C23 H23C 109.5 . . ?
N1 C24 H24A 109.5 . . ?
N1 C24 H24B 109.5 . . ?
H24A C24 H24B 109.5 . . ?
N1 C24 H24C 109.5 . . ?
H24A C24 H24C 109.5 . . ?
H24B C24 H24C 109.5 . . ?
N1 C25 H25A 109.5 . . ?
N1 C25 H25B 109.5 . . ?
H25A C25 H25B 109.5 . . ?
N1 C25 H25C 109.5 . . ?
H25A C25 H25C 109.5 . . ?
H25B C25 H25C 109.5 . . ?
C22* N1* C25* 121.6(12) . . ?
C22* N1* C24* 114.5(7) . . ?
C25* N1* C24* 123.8(13) . . ?
O7 C22* N1* 118.0(6) . . ?
O7 C22* C23* 124.7(9) . . ?
N1* C22* C23* 117.2(9) . . ?
C22* C23* H23D 109.5 . . ?
C22* C23* H23E 109.5 . . ?
H23D C23* H23E 109.5 . . ?
C22* C23* H23F 109.5 . . ?
H23D C23* H23F 109.5 . . ?
H23E C23* H23F 109.5 . . ?
N1* C24* H24D 109.5 . . ?
N1* C24* H24E 109.5 . . ?
H24D C24* H24E 109.5 . . ?
N1* C24* H24F 109.5 . . ?
H24D C24* H24F 109.5 . . ?
H24E C24* H24F 109.5 . . ?
N1* C25* H25D 109.5 . . ?
N1* C25* H25E 109.5 . . ?
H25D C25* H25E 109.5 . . ?
N1* C25* H25F 109.5 . . ?
H25D C25* H25F 109.5 . . ?
H25E C25* H25F 109.5 . . ?
C26* O8 Nd1 176.9(7) . . ?
C26 N2 C28 121.7(4) . . ?
C26 N2 C29 122.9(6) . . ?
C28 N2 C29 115.2(6) . . ?
N2 C26 C27 119.4(5) . . ?
C26 C27 H27A 109.5 . . ?
C26 C27 H27B 109.5 . . ?
H27A C27 H27B 109.5 . . ?
C26 C27 H27C 109.5 . . ?
H27A C27 H27C 109.5 . . ?
H27B C27 H27C 109.5 . . ?
N2 C28 H28A 109.5 . . ?
N2 C28 H28B 109.5 . . ?
H28A C28 H28B 109.5 . . ?
N2 C28 H28C 109.5 . . ?
H28A C28 H28C 109.5 . . ?
H28B C28 H28C 109.5 . . ?
N2 C29 H29A 109.5 . . ?
N2 C29 H29B 109.5 . . ?
H29A C29 H29B 109.5 . . ?
N2 C29 H29C 109.5 . . ?
H29A C29 H29C 109.5 . . ?
H29B C29 H29C 109.5 . . ?
C26* N2* C28* 118.8(13) . . ?
C26* N2* C29* 125(2) . . ?
C28* N2* C29* 116(2) . . ?
O8 C26* N2* 123.1(11) . . ?
O8 C26* C27* 118.0(11) . . ?
N2* C26* C27* 118.8(12) . . ?
C26* C27* H27D 109.5 . . ?
C26* C27* H27E 109.5 . . ?
H27D C27* H27E 109.5 . . ?
C26* C27* H27F 109.5 . . ?
H27D C27* H27F 109.5 . . ?
H27E C27* H27F 109.5 . . ?
N2* C28* H28D 109.5 . . ?
N2* C28* H28E 109.5 . . ?
H28D C28* H28E 109.5 . . ?
N2* C28* H28F 109.5 . . ?
H28D C28* H28F 109.5 . . ?
H28E C28* H28F 109.5 . . ?
N2* C29* H29D 109.5 . . ?
N2* C29* H29E 109.5 . . ?
H29D C29* H29E 109.5 . . ?
N2* C29* H29F 109.5 . . ?
H29D C29* H29F 109.5 . . ?
H29E C29* H29F 109.5 . . ?

loop_
_geom_bond_atom_site_label_1
_geom_bond_atom_site_label_2
_geom_bond_distance
_geom_bond_site_symmetry_2
_geom_bond_publ_flag
Nd1 O1 2.385(2) . ?
Nd1 O5 2.401(2) . ?
Nd1 O8 2.425(2) . ?
Nd1 O7 2.433(3) . ?
Nd1 O3 2.435(2) . ?
Nd1 O4 2.449(2) 2_665 ?
Nd1 O6 2.455(2) 2_666 ?
Nd1 O2 2.459(2) 2_675 ?
O1 C1 1.272(4) . ?
O2 C3 1.264(4) . ?
C1 C2 1.389(4) . ?
C1 C3 1.560(4) 2_675 ?
C2 C3 1.404(4) . ?
C2 C4 1.525(4) . ?
C4 C6 1.524(5) . ?
C4 C7 1.533(5) . ?
C4 C5 1.547(5) . ?
C5 H5A 0.9800 . ?
C5 H5B 0.9800 . ?
C5 H5C 0.9800 . ?
C6 H6A 0.9800 . ?
C6 H6B 0.9800 . ?
C6 H6C 0.9800 . ?
C7 H7A 0.9800 . ?
C7 H7B 0.9800 . ?
C7 H7C 0.9800 . ?
O3 C8 1.258(4) . ?
O4 C10 1.261(4) . ?
C8 C9 1.403(5) . ?
C8 C10 1.549(4) 2_665 ?
C9 C10 1.407(5) . ?
C9 C11 1.543(4) . ?
C11 C12 1.535(5) . ?
C11 C13 1.538(4) . ?
C11 C14 1.539(5) . ?
C12 H12A 0.9800 . ?
C12 H12B 0.9800 . ?
C12 H12C 0.9800 . ?
C13 H13A 0.9800 . ?
C13 H13B 0.9800 . ?
C13 H13C 0.9800 . ?
C14 H14A 0.9800 . ?
C14 H14B 0.9800 . ?
C14 H14C 0.9800 . ?
O5 C15 1.267(4) . ?
O6 C17 1.268(4) . ?
C15 C16 1.405(4) . ?
C15 C17 1.543(4) 2_666 ?
C16 C17 1.402(4) . ?
C16 C18 1.534(5) . ?
C18 C20* 1.518(11) . ?
C18 C19 1.522(5) . ?
C18 C19* 1.524(11) . ?
C18 C21 1.525(5) . ?
C18 C21* 1.536(11) . ?
C18 C20 1.539(5) . ?
C19 H19A 0.9800 . ?
C19 H19B 0.9800 . ?
C19 H19C 0.9800 . ?
C20 H20A 0.9800 . ?
C20 H20B 0.9800 . ?
C20 H20C 0.9800 . ?
C21 H21A 0.9800 . ?
C21 H21B 0.9800 . ?
C21 H21C 0.9800 . ?
C19* H19D 0.9800 . ?
C19* H19E 0.9800 . ?
C19* H19F 0.9800 . ?
C20* H20D 0.9800 . ?
C20* H20E 0.9800 . ?
C20* H20F 0.9800 . ?
C21* H21D 0.9800 . ?
C21* H21E 0.9800 . ?
C21* H21F 0.9800 . ?
O7 C22* 1.245(7) . ?
O7 C22 1.247(8) . ?
N1 C22 1.326(9) . ?
N1 C25 1.467(12) . ?
N1 C24 1.475(12) . ?
C22 C23 1.534(11) . ?
C23 H23A 0.9800 . ?
C23 H23B 0.9800 . ?
C23 H23C 0.9800 . ?
C24 H24A 0.9800 . ?
C24 H24B 0.9800 . ?
C24 H24C 0.9800 . ?
C25 H25A 0.9800 . ?
C25 H25B 0.9800 . ?
C25 H25C 0.9800 . ?
N1* C22* 1.349(7) . ?
N1* C25* 1.460(11) . ?
N1* C24* 1.510(9) . ?
C22* C23* 1.522(11) . ?
C23* H23D 0.9800 . ?
C23* H23E 0.9800 . ?
C23* H23F 0.9800 . ?
C24* H24D 0.9800 . ?
C24* H24E 0.9800 . ?
C24* H24F 0.9800 . ?
C25* H25D 0.9800 . ?
C25* H25E 0.9800 . ?
C25* H25F 0.9800 . ?
O8 C26* 1.256(10) . ?
N2 C26 1.321(5) . ?
N2 C28 1.455(7) . ?
N2 C29 1.460(8) . ?
C26 C27 1.505(7) . ?
C27 H27A 0.9800 . ?
C27 H27B 0.9800 . ?
C27 H27C 0.9800 . ?
C28 H28A 0.9800 . ?
C28 H28B 0.9800 . ?
C28 H28C 0.9800 . ?
C29 H29A 0.9800 . ?
C29 H29B 0.9800 . ?
C29 H29C 0.9800 . ?
N2* C26* 1.327(10) . ?
N2* C28* 1.466(11) . ?
N2* C29* 1.466(12) . ?
C26* C27* 1.520(12) . ?
C27* H27D 0.9800 . ?
C27* H27E 0.9800 . ?
C27* H27F 0.9800 . ?
C28* H28D 0.9800 . ?
C28* H28E 0.9800 . ?
C28* H28F 0.9800 . ?
C29* H29D 0.9800 . ?
C29* H29E 0.9800 . ?
C29* H29F 0.9800 . ?
